data_4079378
loop_
_publ_author_name
'Guino-o, Marites A.'
'Zureick, Andrew H.'
'Blank, Natalia F.'
'Anderson, Brian J.'
'Chapp, Timothy W.'
'Kim, Youngmin'
'Glueck, David S.'
'Rheingold, Arnold L.'

_publ_section_title
;
 Synthesis and Structure of Platinum Bis(phospholane) Complexes
 Pt(diphos*)(R)(X), Catalyst Precursors for Asymmetric Phosphine
 Alkylation
;
_journal_issue 19
_journal_name_full Organometallics
_journal_page_first 6900
_journal_paper_doi 10.1021/om300704e
_journal_volume 31
_journal_year 2012
_chemical_formula_sum 'C19 H30 Br2 Cl2 P2 Pt'
_chemical_formula_weight 746.18
_chemical_name_systematic
; 

 ? 

;
_space_group_IT_number 19
_symmetry_cell_setting orthorhombic
_symmetry_space_group_name_Hall 'P 2ac 2ab'
_symmetry_space_group_name_H-M 'P 21 21 21'
_atom_sites_solution_hydrogens geom
_atom_sites_solution_primary direct
_atom_sites_solution_secondary difmap
_audit_creation_method SHELXL-97
_cell_angle_alpha 90.00
_cell_angle_beta 90.00
_cell_angle_gamma 90.00
_cell_formula_units_Z 4
_cell_length_a 9.7848(10)
_cell_length_b 13.5336(13)
_cell_length_c 18.4873(18)
_cell_measurement_reflns_used 5024
_cell_measurement_temperature 208(2)
_cell_measurement_theta_max 28.16
_cell_measurement_theta_min 2.57
_cell_volume 2448.2(4)
_computing_cell_refinement 'Bruker SMART'
_computing_data_collection 'Bruker SMART'
_computing_data_reduction 'Bruker SAINT'
_computing_molecular_graphics 'Bruker SHELXTL'
_computing_publication_material 'Bruker SHELXTL'
_computing_structure_refinement 'SHELXL-97 (Sheldrick, 1997)'
_computing_structure_solution 'SHELXS-97 (Sheldrick, 1990)'
_diffrn_ambient_temperature 208(2)
_diffrn_measured_fraction_theta_full 1.000
_diffrn_measured_fraction_theta_max 0.974
_diffrn_measurement_device_type 'CCD area detector'
_diffrn_measurement_method 'phi and omega scans'
_diffrn_radiation_monochromator graphite
_diffrn_radiation_source 'fine-focus sealed tube'
_diffrn_radiation_type MoK\a
_diffrn_radiation_wavelength 0.71073
_diffrn_reflns_av_R_equivalents 0.0246
_diffrn_reflns_av_sigmaI/netI 0.0454
_diffrn_reflns_limit_h_max 11
_diffrn_reflns_limit_h_min -12
_diffrn_reflns_limit_k_max 15
_diffrn_reflns_limit_k_min -17
_diffrn_reflns_limit_l_max 24
_diffrn_reflns_limit_l_min -13
_diffrn_reflns_number 12842
_diffrn_reflns_theta_full 25.00
_diffrn_reflns_theta_max 28.18
_diffrn_reflns_theta_min 1.86
_exptl_absorpt_coefficient_mu 9.348
_exptl_absorpt_correction_T_max 0.2329
_exptl_absorpt_correction_T_min 0.1484
_exptl_absorpt_correction_type multi-scan
_exptl_absorpt_process_details SADABS
_exptl_crystal_colour colorless
_exptl_crystal_density_diffrn 2.024
_exptl_crystal_density_method 'not measured'
_exptl_crystal_description block
_exptl_crystal_F_000 1424
_exptl_crystal_size_max 0.33
_exptl_crystal_size_mid 0.27
_exptl_crystal_size_min 0.22
_refine_diff_density_max 1.546
_refine_diff_density_min -2.669
_refine_diff_density_rms 0.118
_refine_ls_abs_structure_details 'Flack H D (1983), Acta Cryst. A39, 876-881'
_refine_ls_abs_structure_Flack -0.001(6)
_refine_ls_extinction_method none
_refine_ls_goodness_of_fit_ref 0.975
_refine_ls_hydrogen_treatment constr
_refine_ls_matrix_type full
_refine_ls_number_parameters 235
_refine_ls_number_reflns 5582
_refine_ls_number_restraints 0
_refine_ls_restrained_S_all 0.975
_refine_ls_R_factor_all 0.0261
_refine_ls_R_factor_gt 0.0243
_refine_ls_shift/su_max 0.019
_refine_ls_shift/su_mean 0.002
_refine_ls_structure_factor_coef Fsqd
_refine_ls_weighting_details 'calc w=1/[\s^2^(Fo^2^)+(0.0150P)^2^+0.0000P] where P=(Fo^2^+2Fc^2^)/3'
_refine_ls_weighting_scheme calc
_refine_ls_wR_factor_gt 0.0530
_refine_ls_wR_factor_ref 0.0535
_reflns_number_gt 5246
_reflns_number_total 5582
_reflns_threshold_expression >2sigma(I)
_cod_data_source_file om300704e_si_002.cif
_cod_data_source_block glu245
_cod_depositor_comments
;
The following automatic conversions were performed:

'_symmetry_cell_setting' value 'Orthorhombic' changed to
'orthorhombic' according to
/home/saulius/struct/CIF-dictionaries/cif_core.dic dictionary named
'cif_core.dic' version 2.4.2 from 2011-04-26.

Automatic conversion script
Id: cif_fix_values 1891 2012-01-12 08:04:46Z andrius 
;
_cod_original_sg_symbol_H-M P2(1)2(1)2(1)
_cod_database_code 4079378

loop_
_symmetry_equiv_pos_as_xyz
'x, y, z'
'-x+1/2, -y, z+1/2'
'-x, y+1/2, -z+1/2'
'x+1/2, -y+1/2, -z'

loop_
_atom_site_label
_atom_site_type_symbol
_atom_site_fract_x
_atom_site_fract_y
_atom_site_fract_z
_atom_site_U_iso_or_equiv
_atom_site_adp_type
_atom_site_occupancy
_atom_site_symmetry_multiplicity
_atom_site_calc_flag
_atom_site_refinement_flags
Pt1 Pt 0.193780(15) 0.479546(12) 0.982621(9) 0.02257(5) Uani 1 1 d .
Br1 Br 0.43305(4) 0.52932(4) 1.01354(3) 0.03571(11) Uani 1 1 d .
Br2 Br 0.14746(5) 0.42380(4) 1.10886(2) 0.03405(11) Uani 1 1 d .
P1 P -0.01655(10) 0.43747(8) 0.95104(6) 0.0220(2) Uani 1 1 d .
P2 P 0.22511(10) 0.52945(9) 0.86983(6) 0.0232(2) Uani 1 1 d .
Cl1 Cl 0.1627(2) 0.75959(14) 1.06863(10) 0.0821(6) Uani 1 1 d .
Cl2 Cl 0.27775(19) 0.75796(14) 1.21375(11) 0.0774(5) Uani 1 1 d .
C1 C -0.0426(4) 0.4701(3) 0.8569(2) 0.0236(9) Uani 1 1 d .
C2 C -0.1667(4) 0.4553(3) 0.8210(2) 0.0298(10) Uani 1 1 d .
H2A H -0.2431 0.4324 0.8468 0.036 Uiso 1 1 calc R
C3 C -0.1773(4) 0.4742(4) 0.7482(2) 0.0320(10) Uani 1 1 d .
H3A H -0.2609 0.4643 0.7243 0.038 Uiso 1 1 calc R
C4 C -0.0647(4) 0.5079(4) 0.7100(2) 0.0326(11) Uani 1 1 d .
H4A H -0.0722 0.5200 0.6601 0.039 Uiso 1 1 calc R
C5 C 0.0579(4) 0.5239(4) 0.7444(2) 0.0291(9) Uani 1 1 d .
H5A H 0.1335 0.5474 0.7182 0.035 Uiso 1 1 calc R
C6 C 0.0695(4) 0.5050(3) 0.8183(2) 0.0232(9) Uani 1 1 d .
C7 C -0.0316(5) 0.2425(3) 0.8944(3) 0.0351(11) Uani 1 1 d .
H7A H -0.0545 0.1742 0.9048 0.053 Uiso 1 1 calc R
H7B H 0.0640 0.2470 0.8809 0.053 Uiso 1 1 calc R
H7C H -0.0879 0.2662 0.8549 0.053 Uiso 1 1 calc R
C8 C -0.0571(4) 0.3052(3) 0.9611(3) 0.0274(10) Uani 1 1 d .
H8A H 0.0021 0.2790 1.0000 0.033 Uiso 1 1 calc R
C9 C -0.2042(4) 0.3035(3) 0.9896(3) 0.0356(11) Uani 1 1 d .
H9A H -0.2690 0.3083 0.9493 0.043 Uiso 1 1 calc R
H9B H -0.2217 0.2416 1.0155 0.043 Uiso 1 1 calc R
C10 C -0.2213(5) 0.3911(4) 1.0403(3) 0.0377(12) Uani 1 1 d .
H10A H -0.1700 0.3799 1.0851 0.045 Uiso 1 1 calc R
H10B H -0.3179 0.3999 1.0526 0.045 Uiso 1 1 calc R
C11 C -0.1668(4) 0.4834(3) 1.0014(2) 0.0297(9) Uani 1 1 d .
H11A H -0.2362 0.5020 0.9649 0.036 Uiso 1 1 calc R
C12 C -0.1442(5) 0.5734(4) 1.0486(3) 0.0423(12) Uani 1 1 d .
H12A H -0.2294 0.5913 1.0721 0.063 Uiso 1 1 calc R
H12B H -0.1130 0.6280 1.0190 0.063 Uiso 1 1 calc R
H12C H -0.0759 0.5585 1.0850 0.063 Uiso 1 1 calc R
C13 C 0.1448(6) 0.7285(4) 0.8522(3) 0.0480(14) Uani 1 1 d .
H13A H 0.1756 0.7963 0.8475 0.072 Uiso 1 1 calc R
H13B H 0.0862 0.7227 0.8943 0.072 Uiso 1 1 calc R
H13C H 0.0940 0.7097 0.8093 0.072 Uiso 1 1 calc R
C14 C 0.2671(5) 0.6611(3) 0.8609(3) 0.0323(11) Uani 1 1 d .
H14A H 0.3142 0.6810 0.9060 0.039 Uiso 1 1 calc R
C15 C 0.3732(6) 0.6648(4) 0.8002(3) 0.0473(15) Uani 1 1 d .
H15A H 0.3277 0.6664 0.7530 0.057 Uiso 1 1 calc R
H15B H 0.4297 0.7242 0.8049 0.057 Uiso 1 1 calc R
C16 C 0.4618(5) 0.5728(5) 0.8063(3) 0.0480(14) Uani 1 1 d .
H16A H 0.5221 0.5782 0.8484 0.058 Uiso 1 1 calc R
H16B H 0.5186 0.5658 0.7630 0.058 Uiso 1 1 calc R
C17 C 0.3688(4) 0.4831(4) 0.8144(3) 0.0358(11) Uani 1 1 d .
H17A H 0.3317 0.4680 0.7658 0.043 Uiso 1 1 calc R
C18 C 0.4394(5) 0.3904(4) 0.8413(3) 0.0508(15) Uani 1 1 d .
H18A H 0.5116 0.3722 0.8079 0.076 Uiso 1 1 calc R
H18B H 0.3736 0.3370 0.8444 0.076 Uiso 1 1 calc R
H18C H 0.4783 0.4027 0.8887 0.076 Uiso 1 1 calc R
C19 C 0.2478(8) 0.6928(5) 1.1351(4) 0.080(2) Uani 1 1 d .
H19A H 0.1937 0.6340 1.1468 0.097 Uiso 1 1 calc R
H19B H 0.3355 0.6703 1.1156 0.097 Uiso 1 1 calc R

loop_
_atom_site_aniso_label
_atom_site_aniso_U_11
_atom_site_aniso_U_22
_atom_site_aniso_U_33
_atom_site_aniso_U_23
_atom_site_aniso_U_13
_atom_site_aniso_U_12
Pt1 0.02077(7) 0.02764(8) 0.01930(7) 0.00039(7) -0.00223(7) -0.00013(7)
Br1 0.0245(2) 0.0492(3) 0.0334(2) 0.0030(3) -0.0085(2) -0.0046(2)
Br2 0.0360(2) 0.0451(3) 0.0211(2) 0.0043(2) -0.00275(19) -0.0021(2)
P1 0.0190(5) 0.0265(5) 0.0205(5) 0.0003(5) 0.0011(4) 0.0005(4)
P2 0.0211(5) 0.0285(5) 0.0199(5) -0.0006(5) -0.0005(4) -0.0020(5)
Cl1 0.1121(15) 0.0717(11) 0.0625(11) 0.0013(10) 0.0115(12) 0.0019(11)
Cl2 0.0758(12) 0.0821(12) 0.0743(12) -0.0182(10) 0.0061(10) -0.0025(10)
C1 0.0207(18) 0.029(2) 0.021(2) 0.0026(19) 0.0013(17) 0.0004(19)
C2 0.021(2) 0.042(3) 0.026(2) 0.004(2) 0.0001(18) -0.0027(18)
C3 0.028(2) 0.038(2) 0.029(2) -0.002(2) -0.0080(19) 0.003(2)
C4 0.038(2) 0.041(3) 0.019(2) 0.003(2) -0.0043(19) 0.000(2)
C5 0.031(2) 0.036(2) 0.021(2) -0.002(2) 0.0025(18) -0.002(2)
C6 0.023(2) 0.024(2) 0.022(2) -0.0008(17) -0.0011(17) -0.0032(16)
C7 0.036(3) 0.033(3) 0.037(3) -0.003(2) 0.002(2) 0.002(2)
C8 0.021(2) 0.030(2) 0.031(2) 0.0038(19) 0.0011(19) 0.0005(17)
C9 0.026(2) 0.039(2) 0.041(3) 0.006(2) 0.009(2) -0.0039(19)
C10 0.032(3) 0.048(3) 0.033(3) 0.001(2) 0.015(2) -0.002(2)
C11 0.023(2) 0.037(2) 0.029(2) -0.002(2) 0.0067(17) 0.0049(18)
C12 0.038(3) 0.048(3) 0.041(3) -0.008(3) 0.003(2) 0.008(2)
C13 0.063(4) 0.033(3) 0.048(3) 0.000(3) -0.015(3) -0.003(3)
C14 0.042(3) 0.027(2) 0.028(2) 0.002(2) -0.005(2) -0.012(2)
C15 0.046(3) 0.061(4) 0.034(3) 0.009(3) -0.001(3) -0.028(3)
C16 0.024(2) 0.084(4) 0.036(3) 0.002(3) 0.003(2) -0.015(3)
C17 0.022(2) 0.055(3) 0.030(2) -0.007(3) 0.0020(19) -0.001(2)
C18 0.036(3) 0.061(4) 0.056(4) -0.009(3) 0.005(3) 0.011(3)
C19 0.107(6) 0.047(4) 0.087(6) -0.019(4) -0.005(5) 0.006(4)

loop_
_atom_type_symbol
_atom_type_description
_atom_type_scat_dispersion_real
_atom_type_scat_dispersion_imag
_atom_type_scat_source
C C 0.0033 0.0016 'International Tables Vol C Tables 4.2.6.8 and 6.1.1.4'
H H 0.0000 0.0000 'International Tables Vol C Tables 4.2.6.8 and 6.1.1.4'
P P 0.1023 0.0942 'International Tables Vol C Tables 4.2.6.8 and 6.1.1.4'
Br Br -0.2901 2.4595 'International Tables Vol C Tables 4.2.6.8 and 6.1.1.4'
Pt Pt -1.7033 8.3905 'International Tables Vol C Tables 4.2.6.8 and 6.1.1.4'
Cl Cl 0.1484 0.1585 'International Tables Vol C Tables 4.2.6.8 and 6.1.1.4'

loop_
_geom_angle_atom_site_label_1
_geom_angle_atom_site_label_2
_geom_angle_atom_site_label_3
_geom_angle
P2 Pt1 P1 87.64(4)
P2 Pt1 Br2 177.49(3)
P1 Pt1 Br2 90.00(3)
P2 Pt1 Br1 90.20(3)
P1 Pt1 Br1 177.84(3)
Br2 Pt1 Br1 92.160(18)
C1 P1 C8 107.6(2)
C1 P1 C11 106.8(2)
C8 P1 C11 96.0(2)
C1 P1 Pt1 108.75(13)
C8 P1 Pt1 115.06(14)
C11 P1 Pt1 121.37(15)
C6 P2 C14 108.4(2)
C6 P2 C17 106.5(2)
C14 P2 C17 96.3(2)
C6 P2 Pt1 108.70(14)
C14 P2 Pt1 114.34(17)
C17 P2 Pt1 121.60(17)
C6 C1 C2 119.4(4)
C6 C1 P1 117.6(3)
C2 C1 P1 122.9(3)
C3 C2 C1 120.2(4)
C2 C3 C4 120.0(4)
C5 C4 C3 120.7(4)
C4 C5 C6 119.7(4)
C1 C6 C5 120.0(4)
C1 C6 P2 116.9(3)
C5 C6 P2 123.1(3)
C7 C8 C9 115.2(4)
C7 C8 P1 115.2(3)
C9 C8 P1 104.6(3)
C10 C9 C8 107.6(4)
C9 C10 C11 107.9(4)
C12 C11 C10 115.7(4)
C12 C11 P1 116.4(3)
C10 C11 P1 103.8(3)
C13 C14 C15 116.1(4)
C13 C14 P2 114.7(3)
C15 C14 P2 104.5(3)
C16 C15 C14 107.8(4)
C15 C16 C17 108.6(4)
C18 C17 C16 114.7(4)
C18 C17 P2 116.5(4)
C16 C17 P2 103.8(4)
Cl2 C19 Cl1 114.3(4)

loop_
_geom_bond_atom_site_label_1
_geom_bond_atom_site_label_2
_geom_bond_distance
Pt1 P2 2.2132(11)
Pt1 P1 2.2137(11)
Pt1 Br2 2.4942(5)
Pt1 Br1 2.5023(5)
P1 C1 1.814(4)
P1 C8 1.843(4)
P1 C11 1.848(4)
P2 C6 1.826(4)
P2 C14 1.836(5)
P2 C17 1.849(5)
Cl1 C19 1.738(7)
Cl2 C19 1.726(7)
C1 C6 1.391(5)
C1 C2 1.397(6)
C2 C3 1.374(6)
C3 C4 1.385(6)
C4 C5 1.374(6)
C5 C6 1.395(6)
C7 C8 1.517(7)
C8 C9 1.533(5)
C9 C10 1.521(7)
C10 C11 1.537(6)
C11 C12 1.515(7)
C13 C14 1.514(7)
C14 C15 1.530(7)
C15 C16 1.521(8)
C16 C17 1.524(7)
C17 C18 1.516(7)
